data_2203953
loop_
_publ_author_name
'David J. Bray'
'Li-Ling Liao'
'Leonard F. Lindoy'
'John C. McMurtrie'
'Gang Wei'

_publ_section_title
;<i>catena</i>-Poly[[[dichlorocopper(II)]-\m-1,3,5-tris(2-pyridyloxymethyl)benzene]
 methanol solvate]
;
_journal_issue 7
_journal_name_full 'Acta Crystallographica Section E'
_journal_page_first m918
_journal_page_last m920
_journal_paper_doi 10.1107/S1600536804013315
_journal_volume 60
_journal_year 2004
_chemical_formula_iupac '[Cu Cl2 (C24 H21 N3 O3)], C H4 O'
_chemical_formula_moiety 'C24 H21 Cl2 Cu N3 O3, C H4 O'
_chemical_formula_sum 'C25 H25 Cl2 Cu N3 O4'
_chemical_formula_weight 565.92
_chemical_name_systematic
;
catena-Poly[[[dichlorocopper(II)]-\m-1,3,5-tris(2-pyridyloxymethyl)benzene]
methanol solvate]
;
_space_group_IT_number 61
_symmetry_cell_setting orthorhombic
_symmetry_space_group_name_Hall '-P 2ac 2ab'
_symmetry_space_group_name_H-M 'P b c a'
_atom_sites_solution_hydrogens geom
_atom_sites_solution_primary direct
_atom_sites_solution_secondary difmap
_cell_angle_alpha 90
_cell_angle_beta 90
_cell_angle_gamma 90
_cell_formula_units_Z 8
_cell_length_a 12.7397(8)
_cell_length_b 15.6191(10)
_cell_length_c 25.0173(15)
_cell_measurement_reflns_used 16661
_cell_measurement_temperature 150(2)
_cell_measurement_theta_max 28.2
_cell_measurement_theta_min 2.2
_cell_volume 4978.0(5)
_computing_cell_refinement 'SAINT (Siemens, 1995)'
_computing_data_collection 'SMART (Siemens, 1995)'
_computing_data_reduction 'SAINT and XPREP (Siemens, 1995)'
_computing_molecular_graphics 'ORTEP-3 (Farrugia, 1997) and WinGX-32 (Farrugia, 1999)'
_computing_publication_material 'enCIFer (Version 1.0; Allen at al., 2004)'
_computing_structure_refinement 'SHELXL97 (Sheldrick, 1997)'
_computing_structure_solution 'SIR97 (Altomare et al. 1997)'
_diffrn_ambient_temperature 150(2)
_diffrn_measured_fraction_theta_full 0.998
_diffrn_measured_fraction_theta_max 0.979
_diffrn_measurement_device_type 'Siemens SMART 1000 CCD'
_diffrn_measurement_method \w
_diffrn_radiation_monochromator graphite
_diffrn_radiation_source 'fine-focus sealed tube'
_diffrn_radiation_type MoK\a
_diffrn_radiation_wavelength 0.71073
_diffrn_reflns_av_R_equivalents 0.031
_diffrn_reflns_av_sigmaI/netI 0.020
_diffrn_reflns_limit_h_max 17
_diffrn_reflns_limit_h_min -16
_diffrn_reflns_limit_k_max 20
_diffrn_reflns_limit_k_min -20
_diffrn_reflns_limit_l_max 33
_diffrn_reflns_limit_l_min -33
_diffrn_reflns_number 46409
_diffrn_reflns_theta_full 25.0
_diffrn_reflns_theta_max 28.35
_diffrn_reflns_theta_min 1.63
_diffrn_standards_decay_% 0.14
_diffrn_standards_number 361
_exptl_absorpt_coefficient_mu 1.129
_exptl_absorpt_correction_T_max 0.844
_exptl_absorpt_correction_T_min 0.717
_exptl_absorpt_correction_type multi-scan
_exptl_absorpt_process_details '(SADABS; Sheldrick, 1999)'
_exptl_crystal_colour pale-green
_exptl_crystal_density_diffrn 1.510
_exptl_crystal_density_method 'not measured'
_exptl_crystal_description plate
_exptl_crystal_F_000 2328
_exptl_crystal_size_max 0.35
_exptl_crystal_size_mid 0.34
_exptl_crystal_size_min 0.15
_refine_diff_density_max 0.39
_refine_diff_density_min -0.25
_refine_ls_extinction_method none
_refine_ls_goodness_of_fit_ref 1.03
_refine_ls_hydrogen_treatment mixed
_refine_ls_matrix_type full
_refine_ls_number_parameters 320
_refine_ls_number_reflns 6076
_refine_ls_number_restraints 2
_refine_ls_restrained_S_all 1.03
_refine_ls_R_factor_all 0.038
_refine_ls_R_factor_gt 0.028
_refine_ls_shift/su_max 0.003
_refine_ls_shift/su_mean 0.000
_refine_ls_structure_factor_coef Fsqd
_refine_ls_weighting_details 'calc w = 1/[\s^2^(Fo^2^)+(0.0401P)^2^+2.1134P] where P = (Fo^2^+2Fc^2^)/3'
_refine_ls_weighting_scheme calc
_refine_ls_wR_factor_gt 0.070
_refine_ls_wR_factor_ref 0.075
_reflns_number_gt 5070
_reflns_number_total 6076
_reflns_threshold_expression I>2\s(I)
_cod_data_source_file tk6171.cif
_cod_data_source_block I
_cod_database_code 2203953
_cod_database_fobs_code 2203953

loop_
_symmetry_equiv_pos_as_xyz
'x, y, z'
'-x+1/2, -y, z+1/2'
'x+1/2, -y+1/2, -z'
'-x, y+1/2, -z+1/2'
'-x, -y, -z'
'x-1/2, y, -z-1/2'
'-x-1/2, y-1/2, z'
'x, -y-1/2, z-1/2'

loop_
_atom_site_label
_atom_site_fract_x
_atom_site_fract_y
_atom_site_fract_z
_atom_site_U_iso_or_equiv
_atom_site_adp_type
_atom_site_calc_flag
_atom_site_refinement_flags
_atom_site_occupancy
_atom_site_type_symbol
Cu1 0.258106(14) 0.246556(11) 0.888115(7) 0.01744(6) Uani d . 1 Cu
Cl1 0.12214(3) 0.23207(2) 0.946571(16) 0.02559(9) Uani d . 1 Cl
Cl2 0.41284(3) 0.17983(2) 0.881891(16) 0.02369(9) Uani d . 1 Cl
N1 0.31159(10) 0.35134(8) 0.92320(5) 0.0189(2) Uani d . 1 N
N2 0.13333(11) 0.58478(10) 0.62402(6) 0.0275(3) Uani d . 1 N
N3 -0.31121(9) 0.19506(8) 0.67544(5) 0.0178(2) Uani d . 1 N
O1 0.20341(9) 0.40468(7) 0.86257(4) 0.0226(2) Uani d . 1 O
O2 0.21694(10) 0.45370(8) 0.63090(5) 0.0320(3) Uani d . 1 O
O3 -0.19873(9) 0.27730(7) 0.72054(4) 0.0226(2) Uani d . 1 O
C1 0.09479(12) 0.43670(9) 0.78885(6) 0.0213(3) Uani d . 1 C
C2 0.13373(12) 0.44433(9) 0.73707(6) 0.0216(3) Uani d . 1 C
H2 0.1968 0.4751 0.7308 0.026 Uiso calc R 1 H
C3 0.08046(12) 0.40698(9) 0.69456(6) 0.0208(3) Uani d . 1 C
C4 -0.01071(12) 0.36012(10) 0.70435(6) 0.0217(3) Uani d . 1 C
H4 -0.0465 0.3335 0.6754 0.026 Uiso calc R 1 H
C5 -0.04974(12) 0.35195(9) 0.75585(6) 0.0207(3) Uani d . 1 C
C6 0.00265(12) 0.39152(10) 0.79810(6) 0.0218(3) Uani d . 1 C
H6 -0.0248 0.3876 0.8333 0.026 Uiso calc R 1 H
C7 0.15194(13) 0.47514(10) 0.83562(6) 0.0240(3) Uani d . 1 C
H7A 0.2043 0.5176 0.8232 0.029 Uiso calc R 1 H
H7B 0.1020 0.5040 0.8600 0.029 Uiso calc R 1 H
C8 0.26378(11) 0.42215(9) 0.90547(6) 0.0182(3) Uani d . 1 C
C9 0.27648(13) 0.50153(9) 0.92970(6) 0.0220(3) Uani d . 1 C
H9 0.2407 0.5508 0.9170 0.026 Uiso calc R 1 H
C10 0.34357(13) 0.50577(10) 0.97320(6) 0.0244(3) Uani d . 1 C
H10 0.3542 0.5588 0.9910 0.029 Uiso calc R 1 H
C11 0.39517(12) 0.43303(10) 0.99084(6) 0.0237(3) Uani d . 1 C
H11 0.4422 0.4358 1.0202 0.028 Uiso calc R 1 H
C12 0.37699(12) 0.35674(10) 0.96502(6) 0.0215(3) Uani d . 1 C
H12 0.4117 0.3065 0.9772 0.026 Uiso calc R 1 H
C13 0.11640(14) 0.41382(12) 0.63708(7) 0.0296(4) Uani d . 1 C
H13A 0.1194 0.3556 0.6214 0.035 Uiso calc R 1 H
H13B 0.0637 0.4471 0.6167 0.035 Uiso calc R 1 H
C14 0.21925(13) 0.53869(11) 0.61827(6) 0.0260(3) Uani d . 1 C
C15 0.31503(13) 0.57044(12) 0.59954(7) 0.0296(4) Uani d . 1 C
H15 0.3755 0.5350 0.5976 0.036 Uiso calc R 1 H
C16 0.31850(14) 0.65475(13) 0.58406(7) 0.0341(4) Uani d . 1 C
H16 0.3816 0.6785 0.5702 0.041 Uiso calc R 1 H
C17 0.22878(14) 0.70507(12) 0.58879(7) 0.0338(4) Uani d . 1 C
H17 0.2293 0.7635 0.5783 0.041 Uiso calc R 1 H
C18 0.13935(14) 0.66797(12) 0.60902(7) 0.0300(4) Uani d . 1 C
H18 0.0784 0.7026 0.6127 0.036 Uiso calc R 1 H
C19 -0.14401(12) 0.29807(10) 0.76901(6) 0.0232(3) Uani d . 1 C
H19A -0.1215 0.2449 0.7872 0.028 Uiso calc R 1 H
H19B -0.1912 0.3299 0.7934 0.028 Uiso calc R 1 H
C20 -0.27689(11) 0.21950(10) 0.72358(6) 0.0193(3) Uani d . 1 C
C21 -0.31981(13) 0.18844(11) 0.77089(6) 0.0254(3) Uani d . 1 C
H21 -0.2933 0.2062 0.8046 0.030 Uiso calc R 1 H
C22 -0.40191(13) 0.13107(11) 0.76751(7) 0.0294(4) Uani d . 1 C
H22 -0.4335 0.1093 0.7991 0.035 Uiso calc R 1 H
C23 -0.43812(13) 0.10525(11) 0.71784(7) 0.0284(4) Uani d . 1 C
H23 -0.4941 0.0653 0.7149 0.034 Uiso calc R 1 H
C24 -0.39131(12) 0.13861(10) 0.67289(6) 0.0225(3) Uani d . 1 C
H24 -0.4163 0.1213 0.6388 0.027 Uiso calc R 1 H
C1M -0.0728(2) 0.39986(15) 0.98157(9) 0.0540(6) Uani d D 1 C
H2M -0.0230 0.3973 1.0114 0.081 Uiso calc R 1 H
H3M -0.1179 0.3491 0.9823 0.081 Uiso calc R 1 H
H4M -0.1161 0.4514 0.9849 0.081 Uiso calc R 1 H
O1M -0.01724(15) 0.40236(12) 0.93297(6) 0.0640(5) Uani d D 1 O
H1M 0.0232(18) 0.3645(13) 0.9286(9) 0.077 Uiso d D 1 H

loop_
_atom_site_aniso_label
_atom_site_aniso_U_11
_atom_site_aniso_U_22
_atom_site_aniso_U_33
_atom_site_aniso_U_12
_atom_site_aniso_U_13
_atom_site_aniso_U_23
Cu1 0.01679(10) 0.01611(10) 0.01941(10) -0.00153(6) -0.00134(7) -0.00226(6)
Cl1 0.02476(19) 0.02565(19) 0.02637(19) -0.00255(14) 0.00583(15) -0.00279(15)
Cl2 0.01938(17) 0.02088(17) 0.0308(2) 0.00215(13) -0.00099(14) -0.00026(14)
N1 0.0192(6) 0.0172(6) 0.0203(6) -0.0017(5) -0.0018(5) -0.0005(5)
N2 0.0215(7) 0.0372(8) 0.0239(7) -0.0010(6) 0.0012(5) -0.0022(6)
N3 0.0159(6) 0.0180(6) 0.0196(6) -0.0006(5) 0.0005(5) 0.0011(5)
O1 0.0274(6) 0.0158(5) 0.0246(6) 0.0015(4) -0.0106(5) -0.0018(4)
O2 0.0257(6) 0.0346(7) 0.0357(7) -0.0012(5) 0.0072(5) 0.0025(5)
O3 0.0230(5) 0.0254(5) 0.0196(5) -0.0097(4) -0.0020(4) 0.0019(4)
C1 0.0224(7) 0.0150(6) 0.0264(8) 0.0018(6) -0.0087(6) 0.0010(6)
C2 0.0183(7) 0.0176(7) 0.0289(8) -0.0008(6) -0.0038(6) 0.0024(6)
C3 0.0204(7) 0.0178(7) 0.0241(8) 0.0021(6) -0.0001(6) 0.0001(6)
C4 0.0218(7) 0.0208(7) 0.0225(7) -0.0008(6) -0.0046(6) -0.0024(6)
C5 0.0203(7) 0.0189(7) 0.0229(7) -0.0001(6) -0.0030(6) 0.0004(6)
C6 0.0242(7) 0.0205(7) 0.0205(7) 0.0003(6) -0.0041(6) 0.0004(6)
C7 0.0277(8) 0.0163(7) 0.0280(8) -0.0001(6) -0.0105(7) 0.0014(6)
C8 0.0183(7) 0.0184(7) 0.0180(7) -0.0018(5) -0.0011(6) -0.0003(5)
C9 0.0246(8) 0.0175(7) 0.0239(8) -0.0017(6) -0.0024(6) -0.0006(6)
C10 0.0266(8) 0.0227(8) 0.0239(8) -0.0063(6) -0.0008(6) -0.0049(6)
C11 0.0236(7) 0.0286(8) 0.0190(7) -0.0077(6) -0.0037(6) 0.0004(6)
C12 0.0206(7) 0.0224(7) 0.0213(7) -0.0025(6) -0.0034(6) 0.0033(6)
C13 0.0289(9) 0.0324(9) 0.0274(9) -0.0082(7) 0.0036(7) -0.0019(7)
C14 0.0246(8) 0.0337(9) 0.0198(7) -0.0030(7) 0.0007(6) -0.0018(6)
C15 0.0198(8) 0.0438(10) 0.0252(8) -0.0019(7) 0.0017(6) -0.0020(7)
C16 0.0257(8) 0.0502(11) 0.0265(9) -0.0116(8) -0.0006(7) 0.0022(8)
C17 0.0357(9) 0.0349(10) 0.0308(9) -0.0081(8) -0.0091(8) 0.0022(7)
C18 0.0275(8) 0.0359(9) 0.0265(8) 0.0011(7) -0.0046(7) -0.0032(7)
C19 0.0228(7) 0.0280(8) 0.0186(7) -0.0050(6) -0.0030(6) -0.0002(6)
C20 0.0165(7) 0.0195(7) 0.0218(7) -0.0013(6) -0.0011(6) 0.0014(6)
C21 0.0240(8) 0.0326(8) 0.0197(7) -0.0055(6) 0.0008(6) 0.0028(6)
C22 0.0261(8) 0.0367(9) 0.0254(8) -0.0072(7) 0.0039(7) 0.0075(7)
C23 0.0236(8) 0.0305(8) 0.0312(9) -0.0108(7) 0.0002(7) 0.0039(7)
C24 0.0201(7) 0.0222(7) 0.0251(8) -0.0039(6) -0.0015(6) 0.0001(6)
C1M 0.0719(16) 0.0500(13) 0.0400(12) 0.0121(11) 0.0145(11) 0.0072(10)
O1M 0.0809(13) 0.0729(12) 0.0380(8) 0.0446(10) 0.0207(8) 0.0176(8)

loop_
_atom_type_symbol
_atom_type_description
_atom_type_scat_dispersion_real
_atom_type_scat_dispersion_imag
_atom_type_scat_source
C C 0.0033 0.0016 'International Tables Vol C Tables 4.2.6.8 and 6.1.1.4'
H H 0.0000 0.0000 'International Tables Vol C Tables 4.2.6.8 and 6.1.1.4'
N N 0.0061 0.0033 'International Tables Vol C Tables 4.2.6.8 and 6.1.1.4'
O O 0.0106 0.0060 'International Tables Vol C Tables 4.2.6.8 and 6.1.1.4'
Cl Cl 0.1484 0.1585 'International Tables Vol C Tables 4.2.6.8 and 6.1.1.4'
Cu Cu 0.3201 1.2651 'International Tables Vol C Tables 4.2.6.8 and 6.1.1.4'

loop_
_geom_angle_atom_site_label_1
_geom_angle_atom_site_label_2
_geom_angle_atom_site_label_3
_geom_angle_site_symmetry_1
_geom_angle_site_symmetry_3
_geom_angle
_geom_angle_publ_flag
N1 Cu1 N3 . 6_657 147.39(5) yes
N1 Cu1 Cl2 . . 96.48(4) yes
N3 Cu1 Cl2 6_657 . 98.47(4) yes
N1 Cu1 Cl1 . . 93.40(4) yes
N3 Cu1 Cl1 6_657 . 97.78(4) yes
Cl2 Cu1 Cl1 . . 131.983(17) yes
N1 Cu1 O1 . . 54.92(4) yes
N3 Cu1 O1 6_657 . 93.87(4) yes
Cl2 Cu1 O1 . . 130.62(3) yes
Cl1 Cu1 O1 . . 92.73(3) yes
N1 Cu1 O3 . 6_657 102.71(4) yes
N3 Cu1 O3 6_657 6_657 51.95(4) yes
Cl2 Cu1 O3 . 6_657 80.79(3) yes
Cl1 Cu1 O3 . 6_657 141.76(3) yes
O1 Cu1 O3 . 6_657 70.05(3) yes
C8 N1 C12 . . 119.32(13) ?
C8 N1 Cu1 . . 112.33(10) ?
C12 N1 Cu1 . . 127.78(10) ?
C14 N2 C18 . . 116.53(15) ?
C20 N3 C24 . . 118.44(13) ?
C20 N3 Cu1 . 6_557 117.36(10) ?
C24 N3 Cu1 . 6_557 124.19(10) ?
C8 O1 C7 . . 118.38(11) ?
C8 O1 Cu1 . . 81.17(8) ?
C7 O1 Cu1 . . 160.36(9) ?
C14 O2 C13 . . 117.85(13) ?
C20 O3 C19 . . 117.58(11) ?
C6 C1 C2 . . 119.98(14) ?
C6 C1 C7 . . 118.85(14) ?
C2 C1 C7 . . 121.16(14) ?
C3 C2 C1 . . 120.14(14) ?
C3 C2 H2 . . 119.9 ?
C1 C2 H2 . . 119.9 ?
C2 C3 C4 . . 119.51(14) ?
C2 C3 C13 . . 123.36(14) ?
C4 C3 C13 . . 117.13(14) ?
C5 C4 C3 . . 120.66(14) ?
C5 C4 H4 . . 119.7 ?
C3 C4 H4 . . 119.7 ?
C4 C5 C6 . . 119.46(14) ?
C4 C5 C19 . . 122.79(13) ?
C6 C5 C19 . . 117.68(14) ?
C1 C6 C5 . . 120.21(15) ?
C1 C6 H6 . . 119.9 ?
C5 C6 H6 . . 119.9 ?
O1 C7 C1 . . 106.16(12) ?
O1 C7 H7A . . 110.5 ?
C1 C7 H7A . . 110.5 ?
O1 C7 H7B . . 110.5 ?
C1 C7 H7B . . 110.5 ?
H7A C7 H7B . . 108.7 ?
N1 C8 O1 . . 110.87(12) ?
N1 C8 C9 . . 122.67(14) ?
O1 C8 C9 . . 126.46(13) ?
C10 C9 C8 . . 117.20(14) ?
C10 C9 H9 . . 121.4 ?
C8 C9 H9 . . 121.4 ?
C11 C10 C9 . . 120.27(14) ?
C11 C10 H10 . . 119.9 ?
C9 C10 H10 . . 119.9 ?
C12 C11 C10 . . 118.76(14) ?
C12 C11 H11 . . 120.6 ?
C10 C11 H11 . . 120.6 ?
N1 C12 C11 . . 121.74(14) ?
N1 C12 H12 . . 119.1 ?
C11 C12 H12 . . 119.1 ?
O2 C13 C3 . . 113.81(14) ?
O2 C13 H13A . . 108.8 ?
C3 C13 H13A . . 108.8 ?
O2 C13 H13B . . 108.8 ?
C3 C13 H13B . . 108.8 ?
H13A C13 H13B . . 107.7 ?
N2 C14 O2 . . 119.21(15) ?
N2 C14 C15 . . 124.59(17) ?
O2 C14 C15 . . 116.20(15) ?
C16 C15 C14 . . 117.57(16) ?
C16 C15 H15 . . 121.2 ?
C14 C15 H15 . . 121.2 ?
C15 C16 C17 . . 119.40(16) ?
C15 C16 H16 . . 120.3 ?
C17 C16 H16 . . 120.3 ?
C18 C17 C16 . . 118.27(18) ?
C18 C17 H17 . . 120.9 ?
C16 C17 H17 . . 120.9 ?
N2 C18 C17 . . 123.59(17) ?
N2 C18 H18 . . 118.2 ?
C17 C18 H18 . . 118.2 ?
O3 C19 C5 . . 109.23(12) ?
O3 C19 H19A . . 109.8 ?
C5 C19 H19A . . 109.8 ?
O3 C19 H19B . . 109.8 ?
C5 C19 H19B . . 109.8 ?
H19A C19 H19B . . 108.3 ?
N3 C20 O3 . . 112.49(13) ?
N3 C20 C21 . . 122.57(14) ?
O3 C20 C21 . . 124.93(14) ?
C22 C21 C20 . . 118.17(15) ?
C22 C21 H21 . . 120.9 ?
C20 C21 H21 . . 120.9 ?
C21 C22 C23 . . 119.76(15) ?
C21 C22 H22 . . 120.1 ?
C23 C22 H22 . . 120.1 ?
C24 C23 C22 . . 118.60(15) ?
C24 C23 H23 . . 120.7 ?
C22 C23 H23 . . 120.7 ?
N3 C24 C23 . . 122.45(15) ?
N3 C24 H24 . . 118.8 ?
C23 C24 H24 . . 118.8 ?
O1M C1M H2M . . 109.5 ?
O1M C1M H3M . . 109.5 ?
H2M C1M H3M . . 109.5 ?
O1M C1M H4M . . 109.5 ?
H2M C1M H4M . . 109.5 ?
H3M C1M H4M . . 109.5 ?
C1M O1M H1M . . 115.2(16) ?

loop_
_geom_bond_atom_site_label_1
_geom_bond_atom_site_label_2
_geom_bond_site_symmetry_2
_geom_bond_distance
_geom_bond_publ_flag
Cu1 N1 . 1.9782(12) yes
Cu1 N3 6_657 1.9888(12) yes
Cu1 Cl2 . 2.2352(4) yes
Cu1 Cl1 . 2.2782(4) yes
Cu1 O1 . 2.6445(11) yes
Cu1 O3 6_657 2.8146(11) yes
N1 C8 . 1.3383(19) ?
N1 C12 . 1.3401(19) ?
N2 C14 . 1.318(2) ?
N2 C18 . 1.355(2) ?
N3 C20 . 1.3367(19) ?
N3 C24 . 1.3501(19) ?
N3 Cu1 6_557 1.9888(12) ?
O1 C8 . 1.3481(18) ?
O1 C7 . 1.4477(18) ?
O2 C14 . 1.365(2) ?
O2 C13 . 1.433(2) ?
O3 C20 . 1.3463(19) ?
O3 C19 . 1.4359(18) ?
C1 C6 . 1.389(2) ?
C1 C2 . 1.392(2) ?
C1 C7 . 1.503(2) ?
C2 C3 . 1.390(2) ?
C2 H2 . 0.9500 ?
C3 C4 . 1.395(2) ?
C3 C13 . 1.513(2) ?
C4 C5 . 1.387(2) ?
C4 H4 . 0.9500 ?
C5 C6 . 1.395(2) ?
C5 C19 . 1.503(2) ?
C6 H6 . 0.9500 ?
C7 H7A . 0.9900 ?
C7 H7B . 0.9900 ?
C8 C9 . 1.390(2) ?
C9 C10 . 1.385(2) ?
C9 H9 . 0.9500 ?
C10 C11 . 1.385(2) ?
C10 H10 . 0.9500 ?
C11 C12 . 1.375(2) ?
C11 H11 . 0.9500 ?
C12 H12 . 0.9500 ?
C13 H13A . 0.9900 ?
C13 H13B . 0.9900 ?
C14 C15 . 1.398(2) ?
C15 C16 . 1.373(3) ?
C15 H15 . 0.9500 ?
C16 C17 . 1.392(3) ?
C16 H16 . 0.9500 ?
C17 C18 . 1.375(3) ?
C17 H17 . 0.9500 ?
C18 H18 . 0.9500 ?
C19 H19A . 0.9900 ?
C19 H19B . 0.9900 ?
C20 C21 . 1.391(2) ?
C21 C22 . 1.380(2) ?
C21 H21 . 0.9500 ?
C22 C23 . 1.385(2) ?
C22 H22 . 0.9500 ?
C23 C24 . 1.375(2) ?
C23 H23 . 0.9500 ?
C24 H24 . 0.9500 ?
C1M O1M . 1.407(3) ?
C1M H2M . 0.9800 ?
C1M H3M . 0.9800 ?
C1M H4M . 0.9800 ?
O1M H1M . 0.793(9) ?

loop_
_geom_hbond_atom_site_label_D
_geom_hbond_atom_site_label_H
_geom_hbond_atom_site_label_A
_geom_hbond_distance_DH
_geom_hbond_distance_HA
_geom_hbond_distance_DA
_geom_hbond_angle_DHA
_geom_hbond_publ_flag
O1M H1M Cl1 0.793(9) 2.463(13) 3.2161(16) 159(2) yes

loop_
_geom_torsion_atom_site_label_1
_geom_torsion_atom_site_label_2
_geom_torsion_atom_site_label_3
_geom_torsion_atom_site_label_4
_geom_torsion_site_symmetry_1
_geom_torsion
N3 Cu1 N1 C8 6_657 24.73(16)
Cl2 Cu1 N1 C8 . 141.64(10)
Cl1 Cu1 N1 C8 . -85.42(10)
O1 Cu1 N1 C8 . 5.52(9)
O3 Cu1 N1 C8 6_657 59.66(11)
N3 Cu1 N1 C12 6_657 -164.11(12)
Cl2 Cu1 N1 C12 . -47.19(13)
Cl1 Cu1 N1 C12 . 85.74(13)
O1 Cu1 N1 C12 . 176.69(15)
O3 Cu1 N1 C12 6_657 -129.17(13)
N1 Cu1 O1 C8 . -5.13(8)
N3 Cu1 O1 C8 6_657 -174.89(9)
Cl2 Cu1 O1 C8 . -70.26(9)
Cl1 Cu1 O1 C8 . 87.11(8)
O3 Cu1 O1 C8 6_657 -127.88(9)
N1 Cu1 O1 C7 . -179.8(3)
N3 Cu1 O1 C7 6_657 10.5(3)
Cl2 Cu1 O1 C7 . 115.1(3)
Cl1 Cu1 O1 C7 . -87.5(3)
O3 Cu1 O1 C7 6_657 57.5(3)
C6 C1 C2 C3 . 0.1(2)
C7 C1 C2 C3 . 178.89(13)
C1 C2 C3 C4 . -1.6(2)
C1 C2 C3 C13 . 178.75(15)
C2 C3 C4 C5 . 1.3(2)
C13 C3 C4 C5 . -178.99(14)
C3 C4 C5 C6 . 0.4(2)
C3 C4 C5 C19 . -176.37(14)
C2 C1 C6 C5 . 1.6(2)
C7 C1 C6 C5 . -177.21(13)
C4 C5 C6 C1 . -1.8(2)
C19 C5 C6 C1 . 175.10(14)
C8 O1 C7 C1 . 177.81(13)
Cu1 O1 C7 C1 . -8.2(4)
C6 C1 C7 O1 . 75.17(17)
C2 C1 C7 O1 . -103.60(16)
C12 N1 C8 O1 . 178.49(13)
Cu1 N1 C8 O1 . -9.51(15)
C12 N1 C8 C9 . -2.0(2)
Cu1 N1 C8 C9 . 169.97(12)
C7 O1 C8 N1 . -175.40(13)
Cu1 O1 C8 N1 . 6.65(11)
C7 O1 C8 C9 . 5.1(2)
Cu1 O1 C8 C9 . -172.82(16)
N1 C8 C9 C10 . 1.4(2)
O1 C8 C9 C10 . -179.21(15)
C8 C9 C10 C11 . 0.2(2)
C9 C10 C11 C12 . -1.2(2)
C8 N1 C12 C11 . 1.0(2)
Cu1 N1 C12 C11 . -169.60(12)
C10 C11 C12 N1 . 0.5(2)
C14 O2 C13 C3 . -97.58(17)
C2 C3 C13 O2 . 7.0(2)
C4 C3 C13 O2 . -172.73(14)
C18 N2 C14 O2 . -177.68(14)
C18 N2 C14 C15 . 2.0(2)
C13 O2 C14 N2 . 15.2(2)
C13 O2 C14 C15 . -164.50(15)
N2 C14 C15 C16 . -2.7(3)
O2 C14 C15 C16 . 176.93(15)
C14 C15 C16 C17 . 1.6(3)
C15 C16 C17 C18 . 0.0(3)
C14 N2 C18 C17 . -0.1(2)
C16 C17 C18 N2 . -0.8(3)
C20 O3 C19 C5 . 170.90(13)
C4 C5 C19 O3 . -14.6(2)
C6 C5 C19 O3 . 168.60(13)
C24 N3 C20 O3 . -178.50(13)
Cu1 N3 C20 O3 6_557 0.34(17)
C24 N3 C20 C21 . 0.6(2)
Cu1 N3 C20 C21 6_557 179.47(12)
C19 O3 C20 N3 . -170.19(12)
C19 O3 C20 C21 . 10.7(2)
N3 C20 C21 C22 . -0.9(2)
O3 C20 C21 C22 . 178.13(16)
C20 C21 C22 C23 . 0.9(3)
C21 C22 C23 C24 . -0.6(3)
C20 N3 C24 C23 . -0.4(2)
Cu1 N3 C24 C23 6_557 -179.13(12)
C22 C23 C24 N3 . 0.4(3)
